data_7207111
loop_
_publ_author_name
'Shivakumar, Kota'
'Vidyasagar, Adiyala'
'Naidu, Andra'
'Gonnade, Rajesh G.'
'Sureshan, Kana M.'

_publ_section_title
;
 Strength from weakness: The role of CH&#x2026;N hydrogen bond in the
 formation of wave-like topology in crystals of aza-heterocycles
;
_journal_issue 2
_journal_name_full CrystEngComm
_journal_page_first 519
_journal_paper_doi 10.1039/c1ce05997a
_journal_volume 14
_journal_year 2012
_chemical_formula_moiety 'C10 H5 N5'
_chemical_formula_sum 'C10 H5 N5'
_chemical_formula_weight 195.19
_chemical_name_systematic
;
?
;
_space_group_IT_number 14
_symmetry_cell_setting monoclinic
_symmetry_space_group_name_Hall '-P 2ybc'
_symmetry_space_group_name_H-M 'P 1 21/c 1'
_atom_sites_solution_hydrogens geom
_atom_sites_solution_primary direct
_atom_sites_solution_secondary difmap
_audit_creation_method SHELXL-97
_cell_angle_alpha 90.00
_cell_angle_beta 108.714(10)
_cell_angle_gamma 90.00
_cell_formula_units_Z 4
_cell_length_a 7.353(4)
_cell_length_b 13.472(8)
_cell_length_c 9.327(6)
_cell_measurement_reflns_used 437
_cell_measurement_temperature 297(2)
_cell_measurement_theta_max 19.06
_cell_measurement_theta_min 2.757
_cell_volume 875.1(9)
_computing_cell_refinement 'BRUKER SAINT'
_computing_data_collection 'BRUKER SMART'
_computing_data_reduction 'BRUKER SAINT'
_computing_molecular_graphics 'ORTEP-3 (Farrugia, 1997) and Mercury (Macrae et al., 2006)'
_computing_publication_material 'SHELXTL (Bruker, 2003)'
_computing_structure_refinement 'SHELXL-97 (Sheldrick, 1997)'
_computing_structure_solution 'SHELXS-97 (Sheldrick, 1990)'
_diffrn_ambient_temperature 297(2)
_diffrn_measured_fraction_theta_full 1.000
_diffrn_measured_fraction_theta_max 1.000
_diffrn_measurement_device 'Bruker Smart APEX'
_diffrn_measurement_device_type 'CCD Area Detector'
_diffrn_measurement_method 'Phi and Omega Scan'
_diffrn_radiation_monochromator graphite
_diffrn_radiation_source 'fine-focus sealed tube'
_diffrn_radiation_type MoK\a
_diffrn_radiation_wavelength 0.71073
_diffrn_reflns_av_R_equivalents 0.0603
_diffrn_reflns_av_sigmaI/netI 0.0643
_diffrn_reflns_limit_h_max 8
_diffrn_reflns_limit_h_min -8
_diffrn_reflns_limit_k_max 16
_diffrn_reflns_limit_k_min -11
_diffrn_reflns_limit_l_max 11
_diffrn_reflns_limit_l_min -11
_diffrn_reflns_number 4260
_diffrn_reflns_theta_full 25.00
_diffrn_reflns_theta_max 25.00
_diffrn_reflns_theta_min 2.76
_exptl_absorpt_coefficient_mu 0.099
_exptl_absorpt_correction_T_max 0.9966
_exptl_absorpt_correction_T_min 0.9702
_exptl_absorpt_correction_type multi-scan
_exptl_absorpt_process_details '(SADABS; Bruker, 2003)'
_exptl_crystal_colour colourless
_exptl_crystal_density_diffrn 1.482
_exptl_crystal_density_method 'not measured'
_exptl_crystal_description needle
_exptl_crystal_F_000 400
_exptl_crystal_size_max 0.31
_exptl_crystal_size_mid 0.04
_exptl_crystal_size_min 0.04
_refine_diff_density_max 0.231
_refine_diff_density_min -0.258
_refine_diff_density_rms 0.051
_refine_ls_extinction_method none
_refine_ls_goodness_of_fit_ref 1.117
_refine_ls_hydrogen_treatment constr
_refine_ls_matrix_type full
_refine_ls_number_parameters 136
_refine_ls_number_reflns 1545
_refine_ls_number_restraints 0
_refine_ls_restrained_S_all 1.117
_refine_ls_R_factor_all 0.1240
_refine_ls_R_factor_gt 0.0763
_refine_ls_shift/su_max 0.000
_refine_ls_shift/su_mean 0.000
_refine_ls_structure_factor_coef Fsqd
_refine_ls_weighting_details 'calc w=1/[\s^2^(Fo^2^)+(0.0662P)^2^+0.1648P] where P=(Fo^2^+2Fc^2^)/3'
_refine_ls_weighting_scheme calc
_refine_ls_wR_factor_gt 0.1505
_refine_ls_wR_factor_ref 0.1688
_reflns_number_gt 994
_reflns_number_total 1545
_reflns_threshold_expression >2sigma(I)
_cod_data_source_file c1ce05997a.txt
_cod_data_source_block kms11
_cod_depositor_comments
;
The following automatic conversions were performed:

'_symmetry_cell_setting' value 'Monoclinic' changed to 'monoclinic'
according to /home/saulius/struct/CIF-dictionaries/cif_core.dic
dictionary named 'cif_core.dic' version 2.4.1 from 2010-06-29.

Automatic conversion script
Id: cif_fix_values 1715 2011-07-08 13:25:40Z adriana 
;
_cod_original_sg_symbol_H-M P21/c
_cod_database_code 7207111

loop_
_symmetry_equiv_pos_as_xyz
'x, y, z'
'-x, y+1/2, -z+1/2'
'-x, -y, -z'
'x, -y-1/2, z-1/2'

loop_
_atom_site_label
_atom_site_type_symbol
_atom_site_fract_x
_atom_site_fract_y
_atom_site_fract_z
_atom_site_U_iso_or_equiv
_atom_site_adp_type
_atom_site_occupancy
_atom_site_symmetry_multiplicity
_atom_site_calc_flag
_atom_site_refinement_flags
N1 N 0.7528(4) 0.8514(2) 0.4778(3) 0.0342(8) Uani 1 1 d .
N2 N 0.6259(5) 0.7373(2) 0.3107(3) 0.0466(9) Uani 1 1 d .
N3 N 0.7465(5) 0.6961(2) 0.4390(4) 0.0521(9) Uani 1 1 d .
N4 N 0.8244(4) 0.7630(2) 0.5413(3) 0.0450(8) Uani 1 1 d .
N5 N 0.3042(5) 0.8810(3) -0.0206(4) 0.0627(11) Uani 1 1 d .
C2 C 0.6318(5) 0.8336(3) 0.3372(4) 0.0358(9) Uani 1 1 d .
C3 C 0.5396(5) 0.9158(3) 0.2451(4) 0.0342(9) Uani 1 1 d .
C4 C 0.5775(5) 1.0082(3) 0.3020(4) 0.0398(9) Uani 1 1 d .
H4 H 0.5196 1.0620 0.2422 0.048 Uiso 1 1 calc R
C5 C 0.7471(5) 1.1209(3) 0.5149(4) 0.0457(10) Uani 1 1 d .
H5 H 0.6911 1.1760 0.4574 0.055 Uiso 1 1 calc R
C6 C 0.8694(6) 1.1342(3) 0.6592(4) 0.0499(11) Uani 1 1 d .
H6 H 0.8959 1.1980 0.6985 0.060 Uiso 1 1 calc R
C7 C 0.9538(5) 1.0533(3) 0.7474(4) 0.0477(11) Uani 1 1 d .
H7 H 1.0353 1.0634 0.8456 0.057 Uiso 1 1 calc R
C8 C 0.9187(5) 0.9581(3) 0.6914(4) 0.0418(10) Uani 1 1 d .
H8 H 0.9763 0.9038 0.7500 0.050 Uiso 1 1 calc R
C9 C 0.7953(5) 0.9455(2) 0.5453(4) 0.0346(9) Uani 1 1 d .
C10 C 0.7051(5) 1.0259(2) 0.4526(4) 0.0339(9) Uani 1 1 d .
C11 C 0.4091(5) 0.8962(3) 0.0961(4) 0.0428(10) Uani 1 1 d .

loop_
_atom_site_aniso_label
_atom_site_aniso_U_11
_atom_site_aniso_U_22
_atom_site_aniso_U_33
_atom_site_aniso_U_23
_atom_site_aniso_U_13
_atom_site_aniso_U_12
N1 0.0329(18) 0.0331(18) 0.0343(17) 0.0035(13) 0.0077(14) 0.0024(13)
N2 0.056(2) 0.0337(19) 0.0453(19) -0.0022(15) 0.0086(17) -0.0022(15)
N3 0.063(2) 0.0325(19) 0.055(2) 0.0059(16) 0.0108(18) 0.0014(16)
N4 0.049(2) 0.0367(19) 0.0474(19) 0.0073(16) 0.0121(16) 0.0073(16)
N5 0.061(2) 0.072(3) 0.042(2) 0.0018(18) -0.0032(19) 0.0009(19)
C2 0.036(2) 0.035(2) 0.037(2) -0.0023(16) 0.0109(17) -0.0069(16)
C3 0.030(2) 0.039(2) 0.0308(19) 0.0039(16) 0.0058(16) -0.0020(16)
C4 0.044(2) 0.037(2) 0.037(2) 0.0061(17) 0.0112(18) 0.0020(18)
C5 0.048(3) 0.033(2) 0.056(3) -0.0010(18) 0.017(2) -0.0045(18)
C6 0.049(3) 0.049(3) 0.052(3) -0.017(2) 0.018(2) -0.010(2)
C7 0.041(3) 0.061(3) 0.039(2) -0.010(2) 0.0101(19) -0.005(2)
C8 0.034(2) 0.046(2) 0.040(2) -0.0015(18) 0.0042(18) 0.0046(18)
C9 0.027(2) 0.036(2) 0.039(2) -0.0008(17) 0.0086(17) -0.0026(16)
C10 0.031(2) 0.035(2) 0.036(2) 0.0027(16) 0.0121(17) -0.0020(16)
C11 0.041(2) 0.045(2) 0.038(2) 0.0049(18) 0.008(2) 0.0040(18)

loop_
_atom_type_symbol
_atom_type_description
_atom_type_scat_dispersion_real
_atom_type_scat_dispersion_imag
_atom_type_scat_source
C C 0.0033 0.0016 'International Tables Vol C Tables 4.2.6.8 and 6.1.1.4'
N N 0.0061 0.0033 'International Tables Vol C Tables 4.2.6.8 and 6.1.1.4'
H H 0.0000 0.0000 'International Tables Vol C Tables 4.2.6.8 and 6.1.1.4'

loop_
_geom_angle_atom_site_label_1
_geom_angle_atom_site_label_2
_geom_angle_atom_site_label_3
_geom_angle
C2 N1 N4 108.1(3)
C2 N1 C9 125.3(3)
N4 N1 C9 126.6(3)
C2 N2 N3 105.3(3)
N4 N3 N2 111.8(3)
N3 N4 N1 105.6(3)
N2 C2 N1 109.2(3)
N2 C2 C3 131.9(3)
N1 C2 C3 118.9(3)
C4 C3 C2 118.7(3)
C4 C3 C11 122.7(3)
C2 C3 C11 118.6(3)
C3 C4 C10 121.7(3)
C6 C5 C10 121.0(4)
C5 C6 C7 120.5(4)
C8 C7 C6 120.9(4)
C7 C8 C9 118.1(3)
C8 C9 N1 122.2(3)
C8 C9 C10 122.7(3)
N1 C9 C10 115.1(3)
C5 C10 C9 116.8(3)
C5 C10 C4 123.0(3)
C9 C10 C4 120.2(3)
N5 C11 C3 179.0(4)

loop_
_geom_bond_atom_site_label_1
_geom_bond_atom_site_label_2
_geom_bond_distance
N1 C2 1.349(4)
N1 N4 1.358(4)
N1 C9 1.406(4)
N2 C2 1.320(4)
N2 N3 1.358(4)
N3 N4 1.304(4)
N5 C11 1.133(4)
C2 C3 1.431(5)
C3 C4 1.347(5)
C3 C11 1.437(5)
C4 C10 1.437(5)
C5 C6 1.370(5)
C5 C10 1.399(5)
C6 C7 1.387(5)
C7 C8 1.377(5)
C8 C9 1.384(5)
C9 C10 1.411(5)

loop_
_geom_torsion_atom_site_label_1
_geom_torsion_atom_site_label_2
_geom_torsion_atom_site_label_3
_geom_torsion_atom_site_label_4
_geom_torsion
C2 N2 N3 N4 0.1(4)
N2 N3 N4 N1 -0.2(4)
C2 N1 N4 N3 0.2(4)
C9 N1 N4 N3 -180.0(3)
N3 N2 C2 N1 0.1(4)
N3 N2 C2 C3 178.6(4)
N4 N1 C2 N2 -0.2(4)
C9 N1 C2 N2 -180.0(3)
N4 N1 C2 C3 -178.9(3)
C9 N1 C2 C3 1.3(5)
N2 C2 C3 C4 -178.1(4)
N1 C2 C3 C4 0.2(5)
N2 C2 C3 C11 2.3(6)
N1 C2 C3 C11 -179.3(3)
C2 C3 C4 C10 -1.0(5)
C11 C3 C4 C10 178.5(3)
C10 C5 C6 C7 -0.3(6)
C5 C6 C7 C8 0.8(6)
C6 C7 C8 C9 -0.7(6)
C7 C8 C9 N1 179.1(3)
C7 C8 C9 C10 0.0(5)
C2 N1 C9 C8 178.9(3)
N4 N1 C9 C8 -0.9(5)
C2 N1 C9 C10 -2.0(5)
N4 N1 C9 C10 178.3(3)
C6 C5 C10 C9 -0.3(5)
C6 C5 C10 C4 179.9(3)
C8 C9 C10 C5 0.4(5)
N1 C9 C10 C5 -178.7(3)
C8 C9 C10 C4 -179.7(3)
N1 C9 C10 C4 1.1(5)
C3 C4 C10 C5 -179.9(4)
C3 C4 C10 C9 0.3(5)
